data_4339898
loop_
_publ_author_name
'Zhou, Zhao-Hui'
'Deng, Yuan-Fu'
'Liu, Qiong-Xin'
'Zhang, Hua-Lin'
'Mak, Thomas C. W.'
'Chow, Yuan L.'

_publ_section_title
;
 Selective ligand conversion of ethylenediamine tetraacetate to its
 triacetate on peroxotitanate(IV).
;
_journal_issue 17
_journal_name_full 'Inorganic chemistry'
_journal_page_first 6846
_journal_page_last 6848
_journal_paper_doi 10.1021/ic701256e
_journal_volume 46
_journal_year 2007
_chemical_formula_sum 'C8 H13 N2 Na O9 Ti'
_chemical_formula_weight 352.09
_chemical_name_common 'Sodium ed3a peroxotitanate(IV)'
_chemical_name_systematic
; 
 ? 
;
_space_group_IT_number 14
_symmetry_cell_setting monoclinic
_symmetry_space_group_name_Hall '-P 2yn'
_symmetry_space_group_name_H-M 'P 1 21/n 1'
_atom_sites_solution_hydrogens geom
_atom_sites_solution_primary direct
_atom_sites_solution_secondary difmap
_audit_creation_method SHELXL-97
_cell_angle_alpha 90.00
_cell_angle_beta 100.039(1)
_cell_angle_gamma 90.00
_cell_formula_units_Z 4
_cell_length_a 6.8811(3)
_cell_length_b 13.4032(6)
_cell_length_c 13.7612(7)
_cell_measurement_temperature 173(2)
_cell_volume 1249.75(10)
_computing_structure_refinement 'SHELXL-97 (Sheldrick, 1997)'
_computing_structure_solution 'SHELXS-97 (Sheldrick, 1990)'
_diffrn_ambient_temperature 173(2)
_diffrn_measured_fraction_theta_full 0.960
_diffrn_measured_fraction_theta_max 0.950
_diffrn_measurement_device_type 'Bruker Apex CCD'
_diffrn_radiation_monochromator graphite
_diffrn_radiation_source 'fine-focus sealed tube'
_diffrn_radiation_type MoK\a
_diffrn_radiation_wavelength 0.71073
_diffrn_reflns_av_R_equivalents 0.0865
_diffrn_reflns_av_sigmaI/netI 0.0493
_diffrn_reflns_limit_h_max 7
_diffrn_reflns_limit_h_min -8
_diffrn_reflns_limit_k_max 17
_diffrn_reflns_limit_k_min -17
_diffrn_reflns_limit_l_max 18
_diffrn_reflns_limit_l_min -17
_diffrn_reflns_number 7062
_diffrn_reflns_theta_full 28.28
_diffrn_reflns_theta_max 28.28
_diffrn_reflns_theta_min 2.14
_exptl_absorpt_coefficient_mu 0.771
_exptl_absorpt_correction_T_max 0.8307
_exptl_absorpt_correction_T_min 0.7086
_exptl_absorpt_correction_type multi-scan
_exptl_absorpt_process_details '(SADABS; Bruker, 2002)'
_exptl_crystal_density_diffrn 1.871
_exptl_crystal_density_method 'not measured'
_exptl_crystal_F_000 720
_exptl_crystal_size_max 0.48
_exptl_crystal_size_mid 0.42
_exptl_crystal_size_min 0.25
_refine_diff_density_max 0.413
_refine_diff_density_min -0.528
_refine_diff_density_rms 0.082
_refine_ls_extinction_method none
_refine_ls_goodness_of_fit_ref 1.046
_refine_ls_hydrogen_treatment mixed
_refine_ls_matrix_type full
_refine_ls_number_parameters 199
_refine_ls_number_reflns 2785
_refine_ls_number_restraints 3
_refine_ls_restrained_S_all 1.046
_refine_ls_R_factor_all 0.0378
_refine_ls_R_factor_gt 0.0363
_refine_ls_shift/su_max 0.001
_refine_ls_shift/su_mean 0.000
_refine_ls_structure_factor_coef Fsqd
_refine_ls_weighting_details 'calc w=1/[\s^2^(Fo^2^)+(0.0484P)^2^+0.9029P] where P=(Fo^2^+2Fc^2^)/3'
_refine_ls_weighting_scheme calc
_refine_ls_wR_factor_gt 0.0975
_refine_ls_wR_factor_ref 0.0988
_reflns_number_gt 2669
_reflns_number_total 2785
_reflns_threshold_expression >2sigma(I)
_cod_data_source_file ic701256e-file011.cif
_cod_data_source_block sad
_cod_depositor_comments
;
The following automatic conversions were performed:

'_symmetry_cell_setting' value 'Monoclinic' changed to 'monoclinic'
according to
/usr/data/users/saulius/automatic-downloads/retrospective/ACS/lib/dictionaries/cif_core.dic
dictionary named 'cif_core.dic' version 2.4.2 from
2011-04-26.

'_exptl_absorpt_correction_type' value 'multi scan'
changed to 'multi-scan' according to
/usr/data/users/saulius/automatic-downloads/retrospective/ACS/lib/dictionaries/cif_core.dic
dictionary named 'cif_core.dic' version 2.4.2 from 2011-04-26.

Automatic conversion script
Id: cif_fix_values 2281 2013-09-26 08:29:07Z andrius 
;
_cod_original_cell_volume 1249.8(1)
_cod_original_sg_symbol_H-M 'P 21/n'
_cod_database_code 4339898

loop_
_symmetry_equiv_pos_as_xyz
'x, y, z'
'-x+1/2, y+1/2, -z+1/2'
'-x, -y, -z'
'x-1/2, -y-1/2, z-1/2'

loop_
_atom_site_label
_atom_site_type_symbol
_atom_site_fract_x
_atom_site_fract_y
_atom_site_fract_z
_atom_site_U_iso_or_equiv
_atom_site_adp_type
_atom_site_occupancy
_atom_site_symmetry_multiplicity
_atom_site_calc_flag
_atom_site_refinement_flags
Ti1 Ti 1.00648(4) 0.30842(2) -0.02737(2) 0.01283(11) Uani 1 1 d .
Na1 Na 0.70918(12) 0.04304(6) 0.11194(6) 0.0261(2) Uani 1 1 d .
O1 O 1.26216(19) 0.29909(10) 0.04224(11) 0.0216(3) Uani 1 1 d .
O2 O 1.14979(18) 0.38065(10) 0.07700(10) 0.0202(3) Uani 1 1 d .
O3 O 1.09299(19) 0.18680(9) -0.09704(10) 0.0188(3) Uani 1 1 d .
O4 O 1.0099(2) 0.04711(11) -0.18140(12) 0.0306(3) Uani 1 1 d .
O5 O 1.04996(17) 0.40982(9) -0.12584(10) 0.0175(3) Uani 1 1 d .
O6 O 0.98337(19) 0.47536(10) -0.27589(10) 0.0213(3) Uani 1 1 d .
O7 O 0.85934(18) 0.21811(9) 0.04869(10) 0.0173(3) Uani 1 1 d .
O8 O 0.6970(2) 0.20743(11) 0.17414(11) 0.0236(3) Uani 1 1 d .
N1 N 0.7553(2) 0.27705(11) -0.15567(11) 0.0137(3) Uani 1 1 d .
N2 N 0.7664(2) 0.40551(11) 0.00719(11) 0.0145(3) Uani 1 1 d .
C1 C 0.5667(2) 0.30786(12) -0.12514(14) 0.0160(3) Uani 1 1 d .
H1B H 0.5281 0.2584 -0.0786 0.019 Uiso 1 1 calc R
H1A H 0.4603 0.3115 -0.1836 0.019 Uiso 1 1 calc R
C2 C 0.5965(2) 0.40907(13) -0.07600(13) 0.0161(3) Uani 1 1 d .
H2A H 0.6217 0.4596 -0.1248 0.019 Uiso 1 1 calc R
H2B H 0.4756 0.4287 -0.0510 0.019 Uiso 1 1 calc R
C3 C 0.7579(3) 0.16892(13) -0.17692(14) 0.0182(3) Uani 1 1 d .
H3A H 0.7042 0.1570 -0.2475 0.022 Uiso 1 1 calc R
H3B H 0.6736 0.1331 -0.1370 0.022 Uiso 1 1 calc R
C4 C 0.9686(3) 0.12953(14) -0.15265(14) 0.0192(4) Uani 1 1 d .
C5 C 0.7935(2) 0.33526(14) -0.24206(13) 0.0177(3) Uani 1 1 d .
H5A H 0.6697 0.3682 -0.2736 0.021 Uiso 1 1 calc R
H5B H 0.8345 0.2891 -0.2909 0.021 Uiso 1 1 calc R
C6 C 0.9522(2) 0.41388(13) -0.21441(14) 0.0160(3) Uani 1 1 d .
C7 C 0.7170(2) 0.36741(13) 0.10089(13) 0.0167(3) Uani 1 1 d .
H7A H 0.5760 0.3805 0.1026 0.020 Uiso 1 1 calc R
H7B H 0.7970 0.4029 0.1571 0.020 Uiso 1 1 calc R
C8 C 0.7566(2) 0.25661(14) 0.11083(13) 0.0162(3) Uani 1 1 d .
O1W O 0.6596(3) -0.06047(14) -0.02572(13) 0.0418(4) Uani 1 1 d D
H1W H 0.725(4) -0.1105(16) -0.0007(18) 0.050 Uiso 1 1 d D
H2W H 0.677(4) -0.051(2) -0.0842(11) 0.050 Uiso 1 1 d D
H1 H 0.809(5) 0.461(2) 0.018(2) 0.050 Uiso 1 1 d .

loop_
_atom_site_aniso_label
_atom_site_aniso_U_11
_atom_site_aniso_U_22
_atom_site_aniso_U_33
_atom_site_aniso_U_23
_atom_site_aniso_U_13
_atom_site_aniso_U_12
Ti1 0.00824(16) 0.01418(18) 0.01616(19) 0.00021(10) 0.00238(11) -0.00071(9)
Na1 0.0263(4) 0.0273(4) 0.0246(4) -0.0049(3) 0.0044(3) 0.0053(3)
O1 0.0114(6) 0.0271(7) 0.0256(7) -0.0015(5) 0.0014(5) 0.0012(5)
O2 0.0162(6) 0.0233(7) 0.0202(7) -0.0041(5) 0.0007(5) -0.0021(5)
O3 0.0138(6) 0.0190(6) 0.0237(7) -0.0020(5) 0.0038(5) 0.0030(4)
O4 0.0284(7) 0.0218(7) 0.0399(9) -0.0093(6) 0.0008(6) 0.0078(6)
O5 0.0151(5) 0.0181(6) 0.0196(6) 0.0008(5) 0.0036(5) -0.0033(4)
O6 0.0221(6) 0.0195(6) 0.0239(7) 0.0055(5) 0.0080(5) 0.0015(5)
O7 0.0156(6) 0.0158(6) 0.0214(7) 0.0005(5) 0.0056(5) -0.0011(4)
O8 0.0220(6) 0.0262(7) 0.0242(7) 0.0053(5) 0.0082(5) -0.0030(5)
N1 0.0102(6) 0.0145(7) 0.0172(7) -0.0007(5) 0.0043(5) 0.0000(5)
N2 0.0121(6) 0.0129(7) 0.0188(8) -0.0011(5) 0.0034(5) -0.0023(5)
C1 0.0079(7) 0.0189(8) 0.0211(9) -0.0009(6) 0.0025(6) 0.0001(5)
C2 0.0115(7) 0.0175(8) 0.0194(9) -0.0005(6) 0.0027(6) 0.0025(6)
C3 0.0167(8) 0.0150(8) 0.0225(9) -0.0023(7) 0.0025(6) 0.0001(6)
C4 0.0192(8) 0.0183(8) 0.0207(9) -0.0003(7) 0.0049(7) 0.0029(6)
C5 0.0161(8) 0.0203(8) 0.0170(9) 0.0004(7) 0.0033(6) -0.0014(6)
C6 0.0135(7) 0.0143(7) 0.0222(9) 0.0001(6) 0.0083(6) 0.0023(6)
C7 0.0144(7) 0.0180(8) 0.0189(9) -0.0023(6) 0.0061(6) -0.0009(6)
C8 0.0104(7) 0.0200(8) 0.0173(9) -0.0003(7) 0.0000(6) -0.0023(6)
O1W 0.0505(10) 0.0434(10) 0.0268(9) -0.0083(7) -0.0067(7) 0.0278(8)

loop_
_atom_type_symbol
_atom_type_description
_atom_type_scat_dispersion_real
_atom_type_scat_dispersion_imag
_atom_type_scat_source
C C 0.0033 0.0016 'International Tables Vol C Tables 4.2.6.8 and 6.1.1.4'
H H 0.0000 0.0000 'International Tables Vol C Tables 4.2.6.8 and 6.1.1.4'
N N 0.0061 0.0033 'International Tables Vol C Tables 4.2.6.8 and 6.1.1.4'
O O 0.0106 0.0060 'International Tables Vol C Tables 4.2.6.8 and 6.1.1.4'
Na Na 0.0362 0.0249 'International Tables Vol C Tables 4.2.6.8 and 6.1.1.4'
Ti Ti 0.2776 0.4457 'International Tables Vol C Tables 4.2.6.8 and 6.1.1.4'

loop_
_geom_angle_atom_site_label_1
_geom_angle_atom_site_label_2
_geom_angle_atom_site_label_3
_geom_angle
_geom_angle_site_symmetry_1
_geom_angle_site_symmetry_3
O1 Ti1 O2 46.43(6) . .
O1 Ti1 O5 99.03(6) . .
O2 Ti1 O5 92.75(6) . .
O1 Ti1 O7 102.19(6) . .
O2 Ti1 O7 99.21(6) . .
O5 Ti1 O7 158.47(5) . .
O1 Ti1 O3 81.96(6) . .
O2 Ti1 O3 128.36(6) . .
O5 Ti1 O3 97.82(5) . .
O7 Ti1 O3 88.74(5) . .
O1 Ti1 N2 127.11(6) . .
O2 Ti1 N2 81.02(6) . .
O5 Ti1 N2 87.19(5) . .
O7 Ti1 N2 77.16(5) . .
O3 Ti1 N2 149.53(5) . .
O1 Ti1 N1 155.30(6) . .
O2 Ti1 N1 156.64(6) . .
O5 Ti1 N1 77.38(5) . .
O7 Ti1 N1 84.76(5) . .
O3 Ti1 N1 74.46(5) . .
N2 Ti1 N1 77.43(5) . .
O1W Na1 O4 91.04(6) . 3_755
O1W Na1 O8 147.09(7) . .
O4 Na1 O8 114.30(6) 3_755 .
O1W Na1 O6 116.48(7) . 4_566
O4 Na1 O6 105.51(6) 3_755 4_566
O8 Na1 O6 78.14(5) . 4_566
O1W Na1 O1W 72.00(6) . 3_655
O4 Na1 O1W 153.97(7) 3_755 3_655
O8 Na1 O1W 89.32(6) . 3_655
O6 Na1 O1W 67.25(6) 4_566 3_655
O1W Na1 O7 105.05(7) . .
O4 Na1 O7 103.86(6) 3_755 .
O8 Na1 O7 50.47(5) . .
O6 Na1 O7 127.77(5) 4_566 .
O1W Na1 O7 99.64(6) 3_655 .
O1W Na1 C8 126.10(7) . .
O4 Na1 C8 115.42(6) 3_755 .
O8 Na1 C8 24.45(5) . .
O6 Na1 C8 101.14(5) 4_566 .
O1W Na1 C8 90.61(6) 3_655 .
O7 Na1 C8 26.67(4) . .
O1W Na1 Na1 38.46(5) . 3_655
O4 Na1 Na1 126.75(5) 3_755 3_655
O8 Na1 Na1 118.68(5) . 3_655
O6 Na1 Na1 90.35(4) 4_566 3_655
O1W Na1 Na1 33.53(4) 3_655 3_655
O7 Na1 Na1 105.09(4) . 3_655
C8 Na1 Na1 110.43(5) . 3_655
O2 O1 Ti1 67.15(7) . .
O1 O2 Ti1 66.42(7) . .
C4 O3 Ti1 122.41(11) . .
C4 O4 Na1 123.82(13) . 3_755
C6 O5 Ti1 124.15(11) . .
C6 O6 Na1 126.06(11) . 4_665
C8 O7 Ti1 119.16(11) . .
C8 O7 Na1 81.64(10) . .
Ti1 O7 Na1 159.17(6) . .
C8 O8 Na1 101.95(12) . .
C3 N1 C5 110.30(14) . .
C3 N1 C1 111.61(13) . .
C5 N1 C1 111.41(13) . .
C3 N1 Ti1 107.44(10) . .
C5 N1 Ti1 107.86(10) . .
C1 N1 Ti1 108.05(10) . .
C7 N2 C2 114.33(13) . .
C7 N2 Ti1 106.09(10) . .
C2 N2 Ti1 111.62(10) . .
N1 C1 C2 108.50(13) . .
N2 C2 C1 110.01(14) . .
N1 C3 C4 109.86(14) . .
O4 C4 O3 123.99(17) . .
O4 C4 C3 120.50(17) . .
O3 C4 C3 115.43(15) . .
N1 C5 C6 112.62(14) . .
O6 C6 O5 123.82(16) . .
O6 C6 C5 119.88(17) . .
O5 C6 C5 116.28(15) . .
N2 C7 C8 110.64(13) . .
O8 C8 O7 122.81(17) . .
O8 C8 C7 121.20(16) . .
O7 C8 C7 115.99(15) . .
O8 C8 Na1 53.60(10) . .
O7 C8 Na1 71.70(10) . .
C7 C8 Na1 163.26(11) . .
Na1 O1W Na1 108.00(6) . 3_655

loop_
_geom_bond_atom_site_label_1
_geom_bond_atom_site_label_2
_geom_bond_distance
_geom_bond_site_symmetry_2
Ti1 O1 1.8550(13) .
Ti1 O2 1.8651(13) .
Ti1 O5 1.9784(13) .
Ti1 O7 1.9888(13) .
Ti1 O3 2.0322(13) .
Ti1 N2 2.2185(14) .
Ti1 N1 2.2842(15) .
Na1 O1W 2.3247(19) .
Na1 O4 2.3380(16) 3_755
Na1 O8 2.3706(17) .
Na1 O6 2.3862(15) 4_566
Na1 O1W 2.618(2) 3_655
Na1 O7 2.7650(15) .
Na1 C8 2.881(2) .
Na1 Na1 4.0023(17) 3_655
O1 O2 1.4664(18) .
O3 C4 1.296(2) .
O4 C4 1.224(2) .
O4 Na1 2.3380(16) 3_755
O5 C6 1.286(2) .
O6 C6 1.226(2) .
O6 Na1 2.3862(15) 4_665
O7 C8 1.307(2) .
O8 C8 1.219(2) .
N1 C3 1.479(2) .
N1 C5 1.483(2) .
N1 C1 1.491(2) .
N2 C7 1.481(2) .
N2 C2 1.488(2) .
C1 C2 1.514(2) .
C3 C4 1.524(2) .
C5 C6 1.517(2) .
C7 C8 1.512(3) .
O1W Na1 2.618(2) 3_655
